data_7038828
loop_
_publ_author_name
'Bugenhagen, B. E. C.'
'Prosenc, M. H.'

_publ_section_title
;
 Direct C-C coupling of two Ni-salphen complexes to yield
 dinickel-disalphen complexes with symmetric and non-symmetric
 substitution-patterns.
;
_journal_issue 17
_journal_name_full 'Dalton transactions (Cambridge, England : 2003)'
_journal_page_first 7460
_journal_page_last 7468
_journal_paper_doi 10.1039/c5dt04612b
_journal_volume 45
_journal_year 2016
_chemical_formula_moiety 'C48 H42 N4 Ni2 O4, 2(C5 H5 N), C6 H6'
_chemical_formula_sum 'C64 H58 N6 Ni2 O4'
_chemical_formula_weight 1092.58
_chemical_name_common tBu-Ni-tBu-Ni-Bip
_chemical_name_systematic tBu-Ni-tBu-Ni-Bip
_space_group_crystal_system monoclinic
_space_group_IT_number 14
_space_group_name_Hall '-P 2ybc'
_space_group_name_H-M_alt 'P 1 21/c 1'
_symmetry_space_group_name_Hall '-P 2ybc'
_symmetry_space_group_name_H-M 'P 1 21/c 1'
_atom_sites_solution_hydrogens geom
_atom_sites_solution_primary direct
_audit_creation_date 2015-03-13
_audit_creation_method
;
Olex2 1.2
(compiled 2015.01.26 svn.r3151 for OlexSys, GUI svn.r4998)
;
_audit_update_record
;
2015-03-13 deposited with the CCDC.
2016-03-16 downloaded from the CCDC.
;
_cell_angle_alpha 90
_cell_angle_beta 100.66
_cell_angle_gamma 90
_cell_formula_units_Z 2
_cell_length_a 16.4203(2)
_cell_length_b 8.01560(10)
_cell_length_c 20.0126(3)
_cell_measurement_reflns_used 11415
_cell_measurement_temperature 100.15
_cell_measurement_theta_max 32.757
_cell_measurement_theta_min 2.217
_cell_volume 2588.57(6)
_computing_cell_refinement 'SAINT v7.60A (Bruker, 2009)'
_computing_data_reduction 'SAINT v7.60A (Bruker, 2009)'
_computing_molecular_graphics 'Olex2 (Dolomanov et al., 2009)'
_computing_publication_material 'Olex2 (Dolomanov et al., 2009)'
_computing_structure_refinement 'ShelXL (Sheldrick, 2008)'
_computing_structure_solution 'ShelXS (Sheldrick, 2008)'
_diffrn_ambient_temperature 100.15
_diffrn_measured_fraction_theta_full 0.998
_diffrn_measured_fraction_theta_max 0.955
_diffrn_measurement_device_type 'Bruker APEX-II CCD'
_diffrn_measurement_method '\f and \w scans'
_diffrn_radiation_monochromator graphite
_diffrn_radiation_type MoK\a
_diffrn_radiation_wavelength 0.71073
_diffrn_reflns_av_R_equivalents 0.0485
_diffrn_reflns_av_unetI/netI 0.0381
_diffrn_reflns_Laue_measured_fraction_full 0.998
_diffrn_reflns_Laue_measured_fraction_max 0.955
_diffrn_reflns_limit_h_max 25
_diffrn_reflns_limit_h_min -25
_diffrn_reflns_limit_k_max 12
_diffrn_reflns_limit_k_min -12
_diffrn_reflns_limit_l_max 30
_diffrn_reflns_limit_l_min -31
_diffrn_reflns_number 66118
_diffrn_reflns_point_group_measured_fraction_full 0.998
_diffrn_reflns_point_group_measured_fraction_max 0.955
_diffrn_reflns_theta_full 25.242
_diffrn_reflns_theta_max 33.736
_diffrn_reflns_theta_min 2.071
_diffrn_standards_number 0
_exptl_absorpt_coefficient_mu 0.785
_exptl_absorpt_correction_T_max 0.4358
_exptl_absorpt_correction_T_min 0.4035
_exptl_absorpt_correction_type multi-scan
_exptl_absorpt_process_details
;
SADABS-2013/2 (Bruker,2013) was used for absorption correction.
wR2(int) was 0.0865 before and 0.0498 after correction.
The Ratio of minimum to maximum transmission is 0.9259.
The \l/2 correction factor is 0.0000.
;
_exptl_crystal_colour red
_exptl_crystal_colour_primary red
_exptl_crystal_density_diffrn 1.402
_exptl_crystal_description Plate
_exptl_crystal_F_000 1144
_exptl_crystal_recrystallization_method 'Re-crystallisation from solvent: pyridine'
_exptl_crystal_size_max 0.145
_exptl_crystal_size_mid 0.114
_exptl_crystal_size_min 0.052
_refine_diff_density_max 0.533
_refine_diff_density_min -0.395
_refine_diff_density_rms 0.078
_refine_ls_extinction_method none
_refine_ls_goodness_of_fit_ref 1.022
_refine_ls_hydrogen_treatment constr
_refine_ls_matrix_type full
_refine_ls_number_parameters 356
_refine_ls_number_reflns 9902
_refine_ls_number_restraints 4
_refine_ls_restrained_S_all 1.023
_refine_ls_R_factor_all 0.0682
_refine_ls_R_factor_gt 0.0411
_refine_ls_shift/su_max 0.002
_refine_ls_shift/su_mean 0.000
_refine_ls_structure_factor_coef Fsqd
_refine_ls_weighting_details 'w=1/[\s^2^(Fo^2^)+(0.0483P)^2^+1.5420P] where P=(Fo^2^+2Fc^2^)/3'
_refine_ls_weighting_scheme calc
_refine_ls_wR_factor_gt 0.0968
_refine_ls_wR_factor_ref 0.1092
_reflns_Friedel_coverage 0.000
_reflns_number_gt 7237
_reflns_number_total 9902
_reflns_threshold_expression 'I > 2\s(I)'
_cod_data_source_file c5dt04612b2.cif
_cod_data_source_block work
_cod_depositor_comments 'Adding full bibliography for 7038824--7038828.cif.'
_cod_original_cell_volume 2588.55(6)
_cod_database_code 7038828
_publcif_datablock.id {f40a0abc-8d0c-4855-be37-55e7c23a4a7b}

_shelxl_version_number 2013-4
_shelx_space_group_comment
;
The symmetry employed for this shelxl refinement is uniquely defined
by the following loop, which should always be used as a source of
symmetry information in preference to the above space-group names.
They are only intended as comments.
;

loop_
_space_group_symop_operation_xyz
'x, y, z'
'-x, y+1/2, -z+1/2'
'-x, -y, -z'
'x, -y-1/2, z-1/2'

loop_
_atom_site_label
_atom_site_type_symbol
_atom_site_fract_x
_atom_site_fract_y
_atom_site_fract_z
_atom_site_U_iso_or_equiv
_atom_site_adp_type
_atom_site_occupancy
_atom_site_site_symmetry_order
_atom_site_calc_flag
_atom_site_refinement_flags_posn
_atom_site_refinement_flags_occupancy
_atom_site_disorder_assembly
_atom_site_disorder_group
Ni1 Ni 0.87771(2) 0.29700(2) 0.38660(2) 0.01501(5) Uani 1 1 d . . . .
O1 O 0.84548(7) 0.48399(13) 0.42851(6) 0.0192(2) Uani 1 1 d . . . .
C16 C 0.73781(9) -0.19966(19) 0.32041(7) 0.0177(3) Uani 1 1 d . . . .
H16 H 0.7654 -0.2819 0.2986 0.021 Uiso 1 1 calc R . . .
N2 N 0.90651(7) 0.10840(16) 0.34224(6) 0.0162(2) Uani 1 1 d . . . .
O2 O 0.77508(7) 0.21916(13) 0.39559(6) 0.0202(2) Uani 1 1 d . . . .
C5 C 1.01361(9) 0.79426(18) 0.45757(8) 0.0180(3) Uani 1 1 d . . . .
H5 H 1.0689 0.8080 0.4505 0.022 Uiso 1 1 calc R . . .
N1 N 0.98276(8) 0.37694(16) 0.38148(6) 0.0162(2) Uani 1 1 d . . . .
C1 C 0.88887(9) 0.61840(18) 0.44641(7) 0.0171(3) Uani 1 1 d . . . .
C20 C 0.74101(9) 0.07747(18) 0.37427(8) 0.0176(3) Uani 1 1 d . . . .
C15 C 0.77945(9) -0.04648(18) 0.34002(7) 0.0162(3) Uani 1 1 d . . . .
C6 C 0.97109(9) 0.64393(19) 0.43552(8) 0.0173(3) Uani 1 1 d . . . .
C21 C 0.61249(9) -0.39519(19) 0.31003(8) 0.0186(3) Uani 1 1 d . . . .
C14 C 0.86056(9) -0.02470(19) 0.32664(7) 0.0180(3) Uani 1 1 d . . . .
H14 H 0.8834 -0.1135 0.3046 0.022 Uiso 1 1 calc R . . .
C4 C 0.97782(9) 0.92132(18) 0.48889(7) 0.0171(3) Uani 1 1 d . . . .
C13 C 0.98874(9) 0.11411(19) 0.32929(7) 0.0174(3) Uani 1 1 d . . . .
C2 C 0.85257(9) 0.74882(19) 0.47884(8) 0.0185(3) Uani 1 1 d . . . .
H2 H 0.7977 0.7361 0.4869 0.022 Uiso 1 1 calc R . . .
C9 C 1.11407(9) 0.2814(2) 0.34555(8) 0.0197(3) Uani 1 1 d . . . .
H9 H 1.1432 0.3802 0.3615 0.024 Uiso 1 1 calc R . . .
C8 C 1.03112(9) 0.26149(19) 0.35182(7) 0.0164(3) Uani 1 1 d . . . .
C3 C 0.89533(9) 0.89324(19) 0.49885(8) 0.0188(3) Uani 1 1 d . . . .
H3 H 0.8687 0.9778 0.5202 0.023 Uiso 1 1 calc R . . .
C7 C 1.01375(9) 0.52143(19) 0.40412(8) 0.0188(3) Uani 1 1 d . . . .
H7 H 1.0689 0.5459 0.3991 0.023 Uiso 1 1 calc R . . .
C17 C 0.65950(9) -0.23344(18) 0.33170(8) 0.0178(3) Uani 1 1 d . . . .
C18 C 0.62199(10) -0.10742(19) 0.36590(9) 0.0220(3) Uani 1 1 d . . . .
H18 H 0.5680 -0.1269 0.3750 0.026 Uiso 1 1 calc R . . .
C12 C 1.02868(10) -0.0105(2) 0.29876(8) 0.0234(3) Uani 1 1 d . . . .
H12 H 1.0000 -0.1099 0.2829 0.028 Uiso 1 1 calc R . . .
C22 C 0.66164(10) -0.5118(2) 0.27162(9) 0.0257(3) Uani 1 1 d . . . .
H22A H 0.6713 -0.4567 0.2301 0.039 Uiso 1 1 calc GR . . .
H22B H 0.6301 -0.6148 0.2597 0.039 Uiso 1 1 calc GR . . .
H22C H 0.7150 -0.5386 0.3005 0.039 Uiso 1 1 calc GR . . .
C11 C 1.11035(10) 0.0116(2) 0.29172(9) 0.0256(3) Uani 1 1 d . . . .
H11 H 1.1373 -0.0722 0.2702 0.031 Uiso 1 1 calc R . . .
C19 C 0.66033(10) 0.0409(2) 0.38632(9) 0.0223(3) Uani 1 1 d . . . .
H19 H 0.6324 0.1207 0.4090 0.027 Uiso 1 1 calc R . . .
C10 C 1.15330(10) 0.1558(2) 0.31594(8) 0.0235(3) Uani 1 1 d . . . .
H10 H 1.2098 0.1681 0.3121 0.028 Uiso 1 1 calc R . . .
C23 C 0.59565(12) -0.4882(2) 0.37323(9) 0.0270(3) Uani 1 1 d . . . .
H23A H 0.6484 -0.5189 0.4021 0.040 Uiso 1 1 calc GR . . .
H23B H 0.5634 -0.5892 0.3591 0.040 Uiso 1 1 calc GR . . .
H23C H 0.5643 -0.4157 0.3988 0.040 Uiso 1 1 calc GR . . .
C24 C 0.52985(11) -0.3532(2) 0.26327(10) 0.0287(4) Uani 1 1 d . . . .
H24A H 0.4969 -0.2812 0.2876 0.043 Uiso 1 1 calc GR . . .
H24B H 0.4993 -0.4564 0.2497 0.043 Uiso 1 1 calc GR . . .
H24C H 0.5407 -0.2951 0.2227 0.043 Uiso 1 1 calc GR . . .
N30 N 0.34562(12) 0.4397(3) 0.38208(10) 0.0443(4) Uani 1 1 d . . . .
C32 C 0.31748(12) 0.4681(3) 0.44087(9) 0.0327(4) Uani 1 1 d . . . .
H32 H 0.3351 0.3965 0.4786 0.039 Uiso 1 1 calc R . . .
C33 C 0.26422(12) 0.5977(3) 0.44755(10) 0.0336(4) Uani 1 1 d . . . .
H33 H 0.2464 0.6164 0.4895 0.040 Uiso 1 1 calc R . . .
C34 C 0.31878(12) 0.5446(3) 0.32904(10) 0.0377(5) Uani 1 1 d . . . .
H34 H 0.3381 0.5288 0.2876 0.045 Uiso 1 1 calc R . . .
C35 C 0.23760(15) 0.6984(3) 0.39303(12) 0.0421(5) Uani 1 1 d . . . .
H35 H 0.2000 0.7868 0.3963 0.051 Uiso 1 1 calc R . . .
C36 C 0.26510(14) 0.6716(3) 0.33377(11) 0.0426(5) Uani 1 1 d . . . .
H36 H 0.2468 0.7417 0.2957 0.051 Uiso 1 1 calc R . . .
C1A C 0.4577(3) 0.1104(9) 0.4520(2) 0.0496(15) Uani 0.731(9) 1 d D P A 1
H1A H 0.4293 0.1857 0.4190 0.059 Uiso 0.731(9) 1 calc R P A 1
C1B C 0.5217(4) 0.1645(5) 0.5030(3) 0.0553(18) Uani 0.731(9) 1 d D P A 1
H1B H 0.5370 0.2789 0.5058 0.066 Uiso 0.731(9) 1 calc R P A 1
C1C C 0.5625(3) 0.0533(11) 0.5490(3) 0.068(2) Uani 0.731(9) 1 d D P A 1
H1C H 0.6067 0.0923 0.5830 0.081 Uiso 0.731(9) 1 calc R P A 1
C1D C 0.5445(10) 0.106(4) 0.5311(8) 0.068(2) Uani 0.269(9) 1 d D P A 2
H1D H 0.5740 0.1960 0.5553 0.081 Uiso 0.269(9) 1 calc R P A 2
C1E C 0.4846(12) 0.1564(17) 0.4767(11) 0.0553(18) Uani 0.269(9) 1 d D P A 2
H1E H 0.4787 0.2686 0.4614 0.066 Uiso 0.269(9) 1 calc R P A 2
C1F C 0.4337(8) 0.027(2) 0.4464(6) 0.0496(15) Uani 0.269(9) 1 d D P A 2
H1F H 0.3866 0.0440 0.4116 0.059 Uiso 0.269(9) 1 calc R P A 2

loop_
_atom_site_aniso_label
_atom_site_aniso_U_11
_atom_site_aniso_U_22
_atom_site_aniso_U_33
_atom_site_aniso_U_23
_atom_site_aniso_U_13
_atom_site_aniso_U_12
Ni1 0.01449(9) 0.01373(9) 0.01673(9) -0.00162(7) 0.00270(6) -0.00069(7)
O1 0.0179(5) 0.0142(5) 0.0257(5) -0.0043(4) 0.0047(4) -0.0022(4)
C16 0.0191(6) 0.0156(6) 0.0186(6) -0.0024(5) 0.0036(5) -0.0007(5)
N2 0.0148(5) 0.0179(6) 0.0157(5) -0.0012(4) 0.0028(4) -0.0006(4)
O2 0.0172(5) 0.0152(5) 0.0291(6) -0.0050(4) 0.0061(4) -0.0020(4)
C5 0.0182(6) 0.0153(6) 0.0199(7) -0.0001(5) 0.0020(5) -0.0023(5)
N1 0.0167(5) 0.0164(6) 0.0154(5) -0.0003(4) 0.0028(4) -0.0003(4)
C1 0.0188(6) 0.0144(6) 0.0173(6) 0.0005(5) 0.0017(5) -0.0005(5)
C20 0.0174(6) 0.0152(6) 0.0199(7) -0.0002(5) 0.0024(5) 0.0005(5)
C15 0.0159(6) 0.0162(6) 0.0168(6) -0.0014(5) 0.0033(5) -0.0009(5)
C6 0.0182(7) 0.0151(6) 0.0186(6) -0.0008(5) 0.0034(5) -0.0008(5)
C21 0.0176(6) 0.0154(6) 0.0223(7) -0.0013(5) 0.0021(5) -0.0019(5)
C14 0.0185(7) 0.0178(7) 0.0182(6) -0.0034(5) 0.0046(5) -0.0002(5)
C4 0.0196(7) 0.0145(6) 0.0162(6) 0.0013(5) 0.0009(5) -0.0012(5)
C13 0.0165(6) 0.0205(7) 0.0155(6) -0.0017(5) 0.0039(5) -0.0006(5)
C2 0.0177(7) 0.0173(6) 0.0204(7) -0.0011(5) 0.0033(5) -0.0005(5)
C9 0.0190(7) 0.0220(7) 0.0187(6) -0.0007(5) 0.0053(5) -0.0020(5)
C8 0.0171(6) 0.0180(7) 0.0144(6) -0.0003(5) 0.0039(5) -0.0010(5)
C3 0.0204(7) 0.0157(6) 0.0198(7) -0.0010(5) 0.0026(5) 0.0000(5)
C7 0.0175(6) 0.0178(7) 0.0211(7) -0.0005(5) 0.0038(5) -0.0015(5)
C17 0.0186(7) 0.0152(7) 0.0188(7) -0.0001(5) 0.0014(5) -0.0005(5)
C18 0.0171(7) 0.0188(7) 0.0307(8) -0.0022(6) 0.0059(6) -0.0015(5)
C12 0.0210(7) 0.0248(8) 0.0254(8) -0.0075(6) 0.0071(6) -0.0013(6)
C22 0.0242(8) 0.0215(8) 0.0321(9) -0.0086(6) 0.0069(6) -0.0042(6)
C11 0.0238(8) 0.0283(8) 0.0265(8) -0.0080(6) 0.0090(6) 0.0011(6)
C19 0.0189(7) 0.0172(7) 0.0322(8) -0.0038(6) 0.0083(6) 0.0002(5)
C10 0.0183(7) 0.0312(8) 0.0224(7) -0.0018(6) 0.0077(6) -0.0001(6)
C23 0.0339(9) 0.0188(7) 0.0292(8) 0.0005(6) 0.0081(7) -0.0042(6)
C24 0.0212(8) 0.0228(8) 0.0379(10) 0.0001(7) -0.0057(7) -0.0015(6)
N30 0.0416(10) 0.0515(12) 0.0385(10) -0.0079(8) 0.0040(8) 0.0043(9)
C32 0.0299(9) 0.0406(11) 0.0262(8) 0.0032(7) 0.0019(7) -0.0006(8)
C33 0.0298(9) 0.0399(11) 0.0336(9) -0.0030(8) 0.0122(7) -0.0043(8)
C34 0.0302(9) 0.0569(13) 0.0265(9) -0.0053(9) 0.0064(7) -0.0117(9)
C35 0.0488(12) 0.0375(11) 0.0453(12) 0.0089(9) 0.0223(10) 0.0157(9)
C36 0.0441(12) 0.0485(13) 0.0360(11) 0.0156(9) 0.0095(9) 0.0039(10)
C1A 0.055(3) 0.053(3) 0.047(2) 0.022(2) 0.028(2) 0.031(2)
C1B 0.064(4) 0.0418(17) 0.074(4) -0.011(2) 0.049(3) -0.008(2)
C1C 0.035(2) 0.129(6) 0.039(3) -0.002(3) 0.0065(16) 0.030(3)
C1D 0.035(2) 0.129(6) 0.039(3) -0.002(3) 0.0065(16) 0.030(3)
C1E 0.064(4) 0.0418(17) 0.074(4) -0.011(2) 0.049(3) -0.008(2)
C1F 0.055(3) 0.053(3) 0.047(2) 0.022(2) 0.028(2) 0.031(2)

loop_
_atom_type_symbol
_atom_type_description
_atom_type_scat_dispersion_real
_atom_type_scat_dispersion_imag
_atom_type_scat_source
C C 0.0033 0.0016 'International Tables Vol C Tables 4.2.6.8 and 6.1.1.4'
H H 0.0000 0.0000 'International Tables Vol C Tables 4.2.6.8 and 6.1.1.4'
N N 0.0061 0.0033 'International Tables Vol C Tables 4.2.6.8 and 6.1.1.4'
Ni Ni 0.3393 1.1124 'International Tables Vol C Tables 4.2.6.8 and 6.1.1.4'
O O 0.0106 0.0060 'International Tables Vol C Tables 4.2.6.8 and 6.1.1.4'

loop_
_geom_angle_atom_site_label_1
_geom_angle_atom_site_label_2
_geom_angle_atom_site_label_3
_geom_angle
_geom_angle_site_symmetry_1
_geom_angle_site_symmetry_3
O1 Ni1 N2 177.93(5) . .
O1 Ni1 N1 95.29(5) . .
N2 Ni1 N1 86.18(5) . .
O2 Ni1 O1 83.43(5) . .
O2 Ni1 N2 95.15(5) . .
O2 Ni1 N1 177.56(5) . .
C1 O1 Ni1 127.48(10) . .
C15 C16 H16 118.6 . .
C17 C16 H16 118.6 . .
C17 C16 C15 122.74(14) . .
C14 N2 Ni1 126.15(10) . .
C14 N2 C13 120.47(13) . .
C13 N2 Ni1 113.27(10) . .
C20 O2 Ni1 127.61(10) . .
C6 C5 H5 118.7 . .
C4 C5 H5 118.7 . .
C4 C5 C6 122.66(14) . .
C8 N1 Ni1 113.24(10) . .
C7 N1 Ni1 126.12(11) . .
C7 N1 C8 120.60(13) . .
O1 C1 C6 124.24(13) . .
O1 C1 C2 118.68(13) . .
C2 C1 C6 117.09(13) . .
O2 C20 C15 124.47(13) . .
O2 C20 C19 118.81(13) . .
C15 C20 C19 116.72(13) . .
C20 C15 C16 120.17(13) . .
C14 C15 C16 118.29(13) . .
C14 C15 C20 121.50(13) . .
C5 C6 C1 120.02(14) . .
C7 C6 C5 118.02(13) . .
C7 C6 C1 121.94(13) . .
C17 C21 C22 111.99(13) . .
C17 C21 C23 109.62(13) . .
C17 C21 C24 109.22(13) . .
C22 C21 C23 108.00(13) . .
C22 C21 C24 108.43(14) . .
C23 C21 C24 109.53(14) . .
N2 C14 C15 125.10(14) . .
N2 C14 H14 117.5 . .
C15 C14 H14 117.5 . .
C5 C4 C4 122.42(17) . 3_776
C5 C4 C3 116.26(13) . .
C3 C4 C4 121.32(17) . 3_776
C8 C13 N2 113.57(13) . .
C12 C13 N2 126.54(14) . .
C12 C13 C8 119.87(14) . .
C1 C2 H2 119.4 . .
C3 C2 C1 121.25(14) . .
C3 C2 H2 119.4 . .
C8 C9 H9 120.2 . .
C10 C9 H9 120.2 . .
C10 C9 C8 119.50(14) . .
C13 C8 N1 113.64(12) . .
C9 C8 N1 126.31(14) . .
C9 C8 C13 120.02(14) . .
C4 C3 H3 118.6 . .
C2 C3 C4 122.72(14) . .
C2 C3 H3 118.6 . .
N1 C7 C6 124.91(14) . .
N1 C7 H7 117.5 . .
C6 C7 H7 117.5 . .
C16 C17 C21 123.99(14) . .
C16 C17 C18 116.17(13) . .
C18 C17 C21 119.83(13) . .
C17 C18 H18 118.6 . .
C19 C18 C17 122.89(14) . .
C19 C18 H18 118.6 . .
C13 C12 H12 120.2 . .
C11 C12 C13 119.66(15) . .
C11 C12 H12 120.2 . .
C21 C22 H22A 109.5 . .
C21 C22 H22B 109.5 . .
C21 C22 H22C 109.5 . .
H22A C22 H22B 109.5 . .
H22A C22 H22C 109.5 . .
H22B C22 H22C 109.5 . .
C12 C11 H11 119.7 . .
C12 C11 C10 120.51(15) . .
C10 C11 H11 119.7 . .
C20 C19 H19 119.4 . .
C18 C19 C20 121.29(14) . .
C18 C19 H19 119.4 . .
C9 C10 C11 120.39(15) . .
C9 C10 H10 119.8 . .
C11 C10 H10 119.8 . .
C21 C23 H23A 109.5 . .
C21 C23 H23B 109.5 . .
C21 C23 H23C 109.5 . .
H23A C23 H23B 109.5 . .
H23A C23 H23C 109.5 . .
H23B C23 H23C 109.5 . .
C21 C24 H24A 109.5 . .
C21 C24 H24B 109.5 . .
C21 C24 H24C 109.5 . .
H24A C24 H24B 109.5 . .
H24A C24 H24C 109.5 . .
H24B C24 H24C 109.5 . .
C32 N30 C34 117.23(19) . .
N30 C32 H32 118.9 . .
N30 C32 C33 122.19(19) . .
C33 C32 H32 118.9 . .
C32 C33 H33 120.6 . .
C35 C33 C32 118.90(18) . .
C35 C33 H33 120.6 . .
N30 C34 H34 119.1 . .
C36 C34 N30 121.87(19) . .
C36 C34 H34 119.1 . .
C33 C35 H35 120.2 . .
C36 C35 C33 119.7(2) . .
C36 C35 H35 120.2 . .
C34 C36 C35 120.1(2) . .
C34 C36 H36 119.9 . .
C35 C36 H36 119.9 . .
C1B C1A H1A 121.2 . .
C1C C1A H1A 121.2 3_656 .
C1C C1A C1B 117.6(3) 3_656 .
C1A C1B H1B 120.0 . .
C1C C1B C1A 120.1(4) . .
C1C C1B H1B 120.0 . .
C1A C1C C1B 122.3(4) 3_656 .
C1A C1C H1C 118.8 3_656 .
C1B C1C H1C 118.8 . .
C1E C1D H1D 113.6 . .
C1F C1D H1D 113.6 3_656 .
C1F C1D C1E 133(2) 3_656 .
C1D C1E H1E 123.0 . .
C1D C1E C1F 113.9(15) . .
C1F C1E H1E 123.0 . .
C1D C1F C1E 112.8(15) 3_656 .
C1D C1F H1F 123.6 3_656 .
C1E C1F H1F 123.6 . .

loop_
_geom_bond_atom_site_label_1
_geom_bond_atom_site_label_2
_geom_bond_distance
_geom_bond_site_symmetry_2
Ni1 O1 1.8425(11) .
Ni1 N2 1.8580(13) .
Ni1 O2 1.8368(11) .
Ni1 N1 1.8607(12) .
O1 C1 1.3046(18) .
C16 H16 0.9500 .
C16 C15 1.425(2) .
C16 C17 1.373(2) .
N2 C14 1.3107(19) .
N2 C13 1.4220(18) .
O2 C20 1.3025(18) .
C5 H5 0.9500 .
C5 C6 1.421(2) .
C5 C4 1.383(2) .
N1 C8 1.4191(19) .
N1 C7 1.3116(19) .
C1 C6 1.422(2) .
C1 C2 1.419(2) .
C20 C15 1.420(2) .
C20 C19 1.420(2) .
C15 C14 1.417(2) .
C6 C7 1.419(2) .
C21 C17 1.530(2) .
C21 C22 1.532(2) .
C21 C23 1.537(2) .
C21 C24 1.536(2) .
C14 H14 0.9500 .
C4 C4 1.483(3) 3_776
C4 C3 1.423(2) .
C13 C8 1.402(2) .
C13 C12 1.396(2) .
C2 H2 0.9500 .
C2 C3 1.375(2) .
C9 H9 0.9500 .
C9 C8 1.400(2) .
C9 C10 1.386(2) .
C3 H3 0.9500 .
C7 H7 0.9500 .
C17 C18 1.423(2) .
C18 H18 0.9500 .
C18 C19 1.372(2) .
C12 H12 0.9500 .
C12 C11 1.386(2) .
C22 H22A 0.9800 .
C22 H22B 0.9800 .
C22 H22C 0.9800 .
C11 H11 0.9500 .
C11 C10 1.394(2) .
C19 H19 0.9500 .
C10 H10 0.9500 .
C23 H23A 0.9800 .
C23 H23B 0.9800 .
C23 H23C 0.9800 .
C24 H24A 0.9800 .
C24 H24B 0.9800 .
C24 H24C 0.9800 .
N30 C32 1.361(3) .
N30 C34 1.362(3) .
C32 H32 0.9500 .
C32 C33 1.380(3) .
C33 H33 0.9500 .
C33 C35 1.363(3) .
C34 H34 0.9500 .
C34 C36 1.361(3) .
C35 H35 0.9500 .
C35 C36 1.362(3) .
C36 H36 0.9500 .
C1A H1A 0.9500 .
C1A C1B 1.393(2) .
C1A C1C 1.353(8) 3_656
C1B H1B 0.9500 .
C1B C1C 1.365(6) .
C1C C1A 1.353(8) 3_656
C1C H1C 0.9500 .
C1D H1D 0.9500 .
C1D C1E 1.385(15) .
C1D C1F 1.19(2) 3_656
C1E H1E 0.9500 .
C1E C1F 1.397(2) .
C1F C1D 1.19(2) 3_656
C1F H1F 0.9500 .

loop_
_geom_torsion_atom_site_label_1
_geom_torsion_atom_site_label_2
_geom_torsion_atom_site_label_3
_geom_torsion_atom_site_label_4
_geom_torsion
_geom_torsion_site_symmetry_1
_geom_torsion_site_symmetry_4
Ni1 O1 C1 C6 0.6(2) . .
Ni1 O1 C1 C2 -179.49(10) . .
Ni1 N2 C14 C15 1.2(2) . .
Ni1 N2 C13 C8 -0.73(16) . .
Ni1 N2 C13 C12 177.97(13) . .
Ni1 O2 C20 C15 1.0(2) . .
Ni1 O2 C20 C19 -179.86(11) . .
Ni1 N1 C8 C13 3.00(16) . .
Ni1 N1 C8 C9 -175.21(12) . .
Ni1 N1 C7 C6 -1.3(2) . .
O1 Ni1 O2 C20 177.32(13) . .
O1 Ni1 N1 C8 178.72(10) . .
O1 Ni1 N1 C7 0.98(13) . .
O1 C1 C6 C5 -179.32(14) . .
O1 C1 C6 C7 -0.6(2) . .
O1 C1 C2 C3 179.97(14) . .
C16 C15 C14 N2 -179.41(14) . .
C16 C17 C18 C19 0.6(2) . .
N2 Ni1 O2 C20 -1.16(13) . .
N2 Ni1 N1 C8 -2.74(10) . .
N2 Ni1 N1 C7 179.52(13) . .
N2 C13 C8 N1 -1.46(18) . .
N2 C13 C8 C9 176.87(13) . .
N2 C13 C12 C11 -177.82(15) . .
O2 Ni1 O1 C1 177.29(13) . .
O2 Ni1 N2 C14 0.08(13) . .
O2 Ni1 N2 C13 -176.01(10) . .
O2 C20 C15 C16 178.21(14) . .
O2 C20 C15 C14 0.5(2) . .
O2 C20 C19 C18 -179.01(15) . .
C5 C6 C7 N1 179.75(14) . .
C5 C4 C3 C2 0.0(2) . .
N1 Ni1 O1 C1 -0.62(13) . .
N1 Ni1 N2 C14 178.03(13) . .
N1 Ni1 N2 C13 1.94(10) . .
C1 C6 C7 N1 1.0(2) . .
C1 C2 C3 C4 -0.3(2) . .
C20 C15 C14 N2 -1.7(2) . .
C15 C16 C17 C21 178.76(14) . .
C15 C16 C17 C18 -1.4(2) . .
C15 C20 C19 C18 0.2(2) . .
C6 C5 C4 C4 -179.32(16) . 3_776
C6 C5 C4 C3 0.7(2) . .
C6 C1 C2 C3 -0.1(2) . .
C21 C17 C18 C19 -179.54(15) . .
C14 N2 C13 C8 -177.07(13) . .
C14 N2 C13 C12 1.6(2) . .
C4 C5 C6 C1 -1.1(2) . .
C4 C5 C6 C7 -179.82(14) . .
C4 C4 C3 C2 -179.99(16) 3_776 .
C13 N2 C14 C15 177.06(14) . .
C13 C12 C11 C10 1.1(3) . .
C2 C1 C6 C5 0.7(2) . .
C2 C1 C6 C7 179.43(14) . .
C8 N1 C7 C6 -178.91(14) . .
C8 C13 C12 C11 0.8(2) . .
C8 C9 C10 C11 0.9(2) . .
C7 N1 C8 C13 -179.12(13) . .
C7 N1 C8 C9 2.7(2) . .
C17 C16 C15 C20 1.6(2) . .
C17 C16 C15 C14 179.38(14) . .
C17 C18 C19 C20 0.0(3) . .
C12 C13 C8 N1 179.74(13) . .
C12 C13 C8 C9 -1.9(2) . .
C12 C11 C10 C9 -2.0(3) . .
C22 C21 C17 C16 -2.4(2) . .
C22 C21 C17 C18 177.75(14) . .
C19 C20 C15 C16 -1.0(2) . .
C19 C20 C15 C14 -178.64(14) . .
C10 C9 C8 N1 179.20(14) . .
C10 C9 C8 C13 1.1(2) . .
C23 C21 C17 C16 117.45(17) . .
C23 C21 C17 C18 -62.40(18) . .
C24 C21 C17 C16 -122.53(17) . .
C24 C21 C17 C18 57.62(19) . .
N30 C32 C33 C35 1.4(3) . .
N30 C34 C36 C35 1.0(4) . .
C32 N30 C34 C36 -0.9(3) . .
C32 C33 C35 C36 -1.3(3) . .
C33 C35 C36 C34 0.1(4) . .
C34 N30 C32 C33 -0.3(3) . .
C1A C1B C1C C1A -1.1(6) . 3_656
C1C C1A C1B C1C 1.1(6) 3_656 .
C1D C1E C1F C1D -6(3) . 3_656
C1F C1D C1E C1F 8(3) 3_656 .
